data_7127457
loop_
_publ_author_name
'Katzenmayer, Markus M.'
'Wolf, Benjamin M.'
'Mortis, Alexandros'
'Maichle-M\"ossmer, C\"acilia'
'Anwander, Reiner'

_publ_section_title
;
 Polymeric dimethylytterbium and the terminal methyl complex
 (Tp<sup>tBu,Me</sup>)Yb(CH<sub>3</sub>)(thf).
;
_journal_issue 2
_journal_name_full 'Chemical communications (Cambridge, England)'
_journal_page_first 243
_journal_page_last 246
_journal_paper_doi 10.1039/d0cc06981g
_journal_volume 57
_journal_year 2021
_chemical_formula_sum 'C38 H90 O8 Yb8'
_chemical_formula_weight 2059.41
_chemical_properties_physical Air-sensitive,Moisture-sensitive
_space_group_crystal_system triclinic
_space_group_IT_number 2
_space_group_name_Hall '-P 1'
_space_group_name_H-M_alt 'P -1'
_atom_sites_solution_hydrogens mixed
_audit_creation_method SHELXL-2014/7
_audit_update_record
;
2020-10-20 deposited with the CCDC.	2020-11-24 downloaded from the CCDC.
;
_cell_angle_alpha 109.5700(10)
_cell_angle_beta 111.8730(10)
_cell_angle_gamma 97.5130(10)
_cell_formula_units_Z 1
_cell_length_a 11.0309(12)
_cell_length_b 12.0062(13)
_cell_length_c 12.2428(14)
_cell_measurement_reflns_used 6401
_cell_measurement_temperature 100(2)
_cell_measurement_theta_max 23.685
_cell_measurement_theta_min 2.702
_cell_volume 1355.9(3)
_computing_cell_refinement 'SAINT V8.37A (Bruker AXS Inc., 2015)'
_computing_data_collection 'APEX3 v2016.5-0 (Bruker AXS)'
_computing_data_reduction 'SAINT V8.37A (Bruker AXS Inc., 2015)'
_computing_structure_refinement 'SHELXL-2014/7 (Sheldrick, 2014)'
_computing_structure_solution 'XT, VERSION 2014/5,SHELXS-13 (Sheldrick 2008)'
_diffrn_ambient_temperature 100(2)
_diffrn_measured_fraction_theta_full 0.998
_diffrn_measured_fraction_theta_max 0.993
_diffrn_measurement_device_type 'Bruker APEX II DUO'
_diffrn_measurement_method 'omega scans'
_diffrn_radiation_type MoK\a
_diffrn_radiation_wavelength 0.71073
_diffrn_reflns_av_R_equivalents 0.0745
_diffrn_reflns_av_unetI/netI 0.0615
_diffrn_reflns_Laue_measured_fraction_full 0.998
_diffrn_reflns_Laue_measured_fraction_max 0.993
_diffrn_reflns_limit_h_max 14
_diffrn_reflns_limit_h_min -14
_diffrn_reflns_limit_k_max 16
_diffrn_reflns_limit_k_min -16
_diffrn_reflns_limit_l_max 16
_diffrn_reflns_limit_l_min -16
_diffrn_reflns_number 36789
_diffrn_reflns_point_group_measured_fraction_full 0.998
_diffrn_reflns_point_group_measured_fraction_max 0.993
_diffrn_reflns_theta_full 25.242
_diffrn_reflns_theta_max 28.782
_diffrn_reflns_theta_min 2.701
_diffrn_source 'ImuS-focus sealed tube'
_exptl_absorpt_coefficient_mu 13.685
_exptl_absorpt_correction_T_max 0.7459
_exptl_absorpt_correction_T_min 0.5609
_exptl_absorpt_correction_type multi-scan
_exptl_absorpt_process_details sadabs
_exptl_crystal_colour red
_exptl_crystal_density_diffrn 2.522
_exptl_crystal_description needle
_exptl_crystal_F_000 942
_exptl_crystal_size_max 0.090
_exptl_crystal_size_mid 0.020
_exptl_crystal_size_min 0.018
_refine_diff_density_max 3.352
_refine_diff_density_min -1.519
_refine_diff_density_rms 0.270
_refine_ls_extinction_method none
_refine_ls_goodness_of_fit_ref 1.022
_refine_ls_hydrogen_treatment mixed
_refine_ls_matrix_type full
_refine_ls_number_parameters 304
_refine_ls_number_reflns 7010
_refine_ls_number_restraints 1
_refine_ls_restrained_S_all 1.022
_refine_ls_R_factor_all 0.0599
_refine_ls_R_factor_gt 0.0383
_refine_ls_shift/su_max 0.013
_refine_ls_shift/su_mean 0.000
_refine_ls_structure_factor_coef Fsqd
_refine_ls_weighting_details 'w=1/[\s^2^(Fo^2^)+(0.0368P)^2^] where P=(Fo^2^+2Fc^2^)/3'
_refine_ls_weighting_scheme calc
_refine_ls_wR_factor_gt 0.0812
_refine_ls_wR_factor_ref 0.0910
_reflns_Friedel_coverage 0.000
_reflns_number_gt 5255
_reflns_number_total 7010
_reflns_threshold_expression 'I > 2\s(I)'
_cod_data_source_file d0cc06981g2.cif
_cod_data_source_block 4_mo_MK52_0mfinal
_cod_depositor_comments 'Adding full bibliography for 7127457--7127460.cif.'
_cod_database_code 7127457
_shelx_shelxl_version_number 2014/7
_shelx_space_group_comment
;
The symmetry employed for this shelxl refinement is uniquely defined
by the following loop, which should always be used as a source of
symmetry information in preference to the above space-group names.
They are only intended as comments.
;
_shelx_estimated_absorpt_t_min 0.372
_shelx_estimated_absorpt_t_max 0.791

loop_
_space_group_symop_operation_xyz
'x, y, z'
'-x, -y, -z'

loop_
_atom_site_label
_atom_site_type_symbol
_atom_site_fract_x
_atom_site_fract_y
_atom_site_fract_z
_atom_site_U_iso_or_equiv
_atom_site_adp_type
_atom_site_occupancy
_atom_site_site_symmetry_order
_atom_site_calc_flag
_atom_site_refinement_flags_posn
_atom_site_refinement_flags_adp
_atom_site_refinement_flags_occupancy
_atom_site_disorder_assembly
_atom_site_disorder_group
C1 C 0.3730(10) 0.2675(9) 0.5475(10) 0.039(2) Uani 1 1 d D . . . .
C2 C 0.3886(9) 0.3273(8) 0.8544(8) 0.0315(18) Uani 1 1 d . . . . .
C3 C 0.0724(11) 0.3884(9) 0.7835(11) 0.040(2) Uani 1 1 d . . . . .
C4 C -0.0154(9) 0.2884(8) 0.4236(8) 0.038(2) Uani 1 1 d . . . . .
H4A H -0.0311 0.3438 0.4932 0.057 Uiso 1 1 calc R U . . .
H4B H -0.0752 0.2884 0.3410 0.057 Uiso 1 1 calc R U . . .
H4C H 0.0802 0.3169 0.4415 0.057 Uiso 1 1 calc R U . . .
C5 C 0.0305(9) 0.0031(8) 0.2539(9) 0.0291(18) Uani 1 1 d . . . . .
C6 C -0.2905(8) -0.0282(9) 0.1887(8) 0.033(2) Uani 1 1 d . . . . .
C7 C -0.2373(8) 0.1082(8) 0.5010(8) 0.0323(19) Uani 1 1 d . . . . .
H7A H -0.3280 0.0871 0.4298 0.07(3) Uiso 1 1 calc R . . . .
H7B H -0.2103 0.1951 0.5612 0.13(6) Uiso 1 1 calc R . . . .
H7C H -0.2400 0.0555 0.5468 0.11(5) Uiso 1 1 calc R . . . .
C8 C 0.3384(9) 0.5877(7) 0.6027(8) 0.0338(19) Uani 1 1 d . . . . .
H8A H 0.2565 0.5787 0.5263 0.041 Uiso 1 1 calc R U . . .
H8B H 0.3942 0.5387 0.5724 0.041 Uiso 1 1 calc R U . . .
C9 C 0.4206(10) 0.7220(8) 0.6831(9) 0.040(2) Uani 1 1 d . . . . .
H9A H 0.5029 0.7402 0.6699 0.048 Uiso 1 1 calc R U . . .
H9B H 0.3651 0.7767 0.6611 0.048 Uiso 1 1 calc R U . . .
C10 C 0.4591(10) 0.7381(8) 0.8205(9) 0.043(2) Uani 1 1 d . . . . .
H10A H 0.5444 0.7165 0.8566 0.051 Uiso 1 1 calc R U . . .
H10B H 0.4705 0.8239 0.8770 0.051 Uiso 1 1 calc R U . . .
C11 C 0.3392(9) 0.6492(7) 0.8058(8) 0.0335(19) Uani 1 1 d . . . . .
H11A H 0.3655 0.6238 0.8785 0.040 Uiso 1 1 calc R U . . .
H11B H 0.2641 0.6868 0.8031 0.040 Uiso 1 1 calc R U . . .
C12 C 0.6922(8) 0.2360(8) 0.7988(9) 0.037(2) Uani 1 1 d . . . . .
H12A H 0.6586 0.3095 0.8152 0.044 Uiso 1 1 calc R U . . .
H12B H 0.7324 0.2328 0.7382 0.044 Uiso 1 1 calc R U . . .
C13 C 0.7973(9) 0.2422(8) 0.9241(9) 0.041(2) Uani 1 1 d . . . . .
H13A H 0.8058 0.3142 0.9989 0.049 Uiso 1 1 calc R U . . .
H13B H 0.8877 0.2488 0.9241 0.049 Uiso 1 1 calc R U . . .
C14 C 0.7438(10) 0.1212(9) 0.9298(9) 0.047(2) Uani 1 1 d . . . . .
H14A H 0.8181 0.0841 0.9583 0.056 Uiso 1 1 calc R U . . .
H14B H 0.7008 0.1345 0.9892 0.056 Uiso 1 1 calc R U . . .
C15 C 0.6403(9) 0.0413(8) 0.7923(9) 0.039(2) Uani 1 1 d . . . . .
H15A H 0.6842 -0.0017 0.7405 0.047 Uiso 1 1 calc R U . . .
H15B H 0.5688 -0.0209 0.7887 0.047 Uiso 1 1 calc R U . . .
C16 C 0.2219(12) 0.4229(9) 1.1116(9) 0.051(3) Uani 1 1 d . . . . .
H16A H 0.1478 0.4572 1.0744 0.061 Uiso 1 1 calc R U . . .
H16B H 0.3059 0.4648 1.1124 0.061 Uiso 1 1 calc R U . . .
C17 C 0.2461(12) 0.4408(10) 1.2469(9) 0.055(3) Uani 1 1 d . . . . .
H17A H 0.3417 0.4465 1.3001 0.066 Uiso 1 1 calc R U . . .
H17B H 0.2246 0.5157 1.2905 0.066 Uiso 1 1 calc R U . . .
C18 C 0.1486(12) 0.3259(10) 1.2217(10) 0.058(3) Uani 1 1 d . . . . .
H18A H 0.0545 0.3330 1.1954 0.070 Uiso 1 1 calc R U . . .
H18B H 0.1763 0.3077 1.2991 0.070 Uiso 1 1 calc R U . . .
C19 C 0.1591(9) 0.2283(9) 1.1124(8) 0.040(2) Uani 1 1 d . . . . .
H19A H 0.2355 0.1951 1.1465 0.048 Uiso 1 1 calc R U . . .
H19B H 0.0733 0.1592 1.0593 0.048 Uiso 1 1 calc R U . . .
H11 H 0.465(4) 0.322(7) 0.593(8) 0.048 Uiso 1 1 d D U . . .
H12 H 0.350(12) 0.249(11) 0.462(12) 0.09(4) Uiso 1 1 d . . . . .
H13 H 0.225(14) 0.304(13) 0.621(14) 0.104 Uiso 1 1 d . U . . .
H21 H 0.386(7) 0.358(7) 0.947(7) 0.021(19) Uiso 1 1 d . . . . .
H22 H 0.420(8) 0.395(7) 0.849(7) 0.025 Uiso 1 1 d . U . . .
H23 H 0.463(7) 0.289(6) 0.873(7) 0.014(18) Uiso 1 1 d . . . . .
H31 H 0.038(8) 0.411(7) 0.715(8) 0.03(2) Uiso 1 1 d . . . . .
H32 H 0.122(14) 0.468(13) 0.849(14) 0.11(5) Uiso 1 1 d . . . . .
H33 H -0.002(16) 0.376(13) 0.798(14) 0.129 Uiso 1 1 d . U . . .
H51 H -0.001(7) 0.003(6) 0.172(7) 0.011(17) Uiso 1 1 d . . . . .
H52 H 0.076(8) -0.053(7) 0.223(8) 0.03(2) Uiso 1 1 d . . . . .
H53 H 0.116(9) 0.074(8) 0.320(8) 0.034 Uiso 1 1 d . U . . .
H61 H -0.389(9) -0.050(7) 0.157(7) 0.03(2) Uiso 1 1 d . . . . .
H62 H -0.285(7) -0.074(7) 0.115(7) 0.02(2) Uiso 1 1 d . . . . .
H63 H -0.266(7) 0.054(7) 0.197(7) 0.011(18) Uiso 1 1 d . . . . .
O1 O 0.2990(6) 0.5460(5) 0.6861(5) 0.0355(14) Uani 1 1 d . . . . .
O2 O 0.5837(6) 0.1267(5) 0.7462(6) 0.0409(15) Uani 1 1 d . . . . .
O3 O 0.1834(7) 0.2905(5) 1.0367(5) 0.0402(15) Uani 1 1 d . . . . .
O4 O 0.1072(5) 0.1164(4) 0.5908(4) 0.0202(11) Uani 1 1 d . . . . .
Yb1 Yb 0.19733(4) 0.33465(3) 0.63675(4) 0.02692(9) Uani 1 1 d . . . . .
Yb2 Yb 0.34335(3) 0.11986(3) 0.65338(3) 0.02710(9) Uani 1 1 d . . . . .
Yb3 Yb 0.14727(4) 0.20123(3) 0.81174(3) 0.02664(9) Uani 1 1 d . . . . .
Yb4 Yb -0.06646(3) 0.07455(3) 0.41111(3) 0.02261(9) Uani 1 1 d . . . . .

loop_
_atom_site_aniso_label
_atom_site_aniso_U_11
_atom_site_aniso_U_22
_atom_site_aniso_U_33
_atom_site_aniso_U_23
_atom_site_aniso_U_13
_atom_site_aniso_U_12
C1 0.039(5) 0.037(5) 0.039(6) 0.018(4) 0.016(5) 0.000(4)
C2 0.032(5) 0.030(5) 0.024(4) 0.007(4) 0.010(4) 0.001(4)
C3 0.051(6) 0.035(5) 0.039(6) 0.012(5) 0.028(5) 0.016(5)
C4 0.035(5) 0.038(5) 0.029(5) 0.011(4) 0.007(4) 0.003(4)
C5 0.034(5) 0.027(4) 0.024(5) 0.003(4) 0.019(4) 0.004(4)
C6 0.017(4) 0.045(5) 0.022(4) 0.002(4) 0.008(4) -0.003(4)
C7 0.028(5) 0.030(4) 0.032(5) 0.006(4) 0.014(4) 0.004(3)
C8 0.043(5) 0.035(5) 0.023(4) 0.012(4) 0.016(4) 0.007(4)
C9 0.047(5) 0.035(5) 0.045(6) 0.020(4) 0.026(5) 0.007(4)
C10 0.045(5) 0.034(5) 0.036(5) 0.009(4) 0.014(4) -0.001(4)
C11 0.034(5) 0.029(4) 0.025(4) 0.005(4) 0.007(4) 0.004(4)
C12 0.028(4) 0.037(5) 0.047(5) 0.018(4) 0.020(4) 0.002(4)
C13 0.037(5) 0.039(5) 0.034(5) 0.005(4) 0.015(4) 0.003(4)
C14 0.046(6) 0.047(6) 0.045(6) 0.022(5) 0.018(5) 0.003(5)
C15 0.035(5) 0.029(4) 0.061(6) 0.017(4) 0.029(5) 0.007(4)
C16 0.071(7) 0.036(5) 0.032(5) 0.000(4) 0.027(5) 0.002(5)
C17 0.068(7) 0.061(7) 0.019(5) 0.001(5) 0.021(5) 0.008(6)
C18 0.063(7) 0.079(8) 0.045(6) 0.032(6) 0.031(6) 0.019(6)
C19 0.040(5) 0.054(6) 0.030(5) 0.023(5) 0.017(4) 0.005(4)
O1 0.050(4) 0.019(3) 0.027(3) 0.002(2) 0.018(3) -0.004(3)
O2 0.022(3) 0.033(3) 0.059(4) 0.017(3) 0.015(3) 0.000(2)
O3 0.062(4) 0.038(3) 0.025(3) 0.009(3) 0.029(3) 0.007(3)
O4 0.017(2) 0.019(2) 0.015(3) 0.004(2) 0.003(2) -0.003(2)
Yb1 0.02813(19) 0.02149(18) 0.02471(19) 0.00688(15) 0.01014(15) 0.00006(14)
Yb2 0.02348(18) 0.02594(18) 0.02631(19) 0.00756(15) 0.01017(15) 0.00198(14)
Yb3 0.0308(2) 0.02297(17) 0.02078(18) 0.00462(14) 0.01229(15) 0.00133(14)
Yb4 0.02276(17) 0.02114(17) 0.01888(17) 0.00630(13) 0.00746(14) 0.00203(13)

loop_
_atom_type_symbol
_atom_type_description
_atom_type_scat_dispersion_real
_atom_type_scat_dispersion_imag
_atom_type_scat_source
C C 0.0033 0.0016 'International Tables Vol C Tables 4.2.6.8 and 6.1.1.4'
H H 0.0000 0.0000 'International Tables Vol C Tables 4.2.6.8 and 6.1.1.4'
O O 0.0106 0.0060 'International Tables Vol C Tables 4.2.6.8 and 6.1.1.4'
Yb Yb -0.3850 5.5486 'International Tables Vol C Tables 4.2.6.8 and 6.1.1.4'

loop_
_geom_angle_atom_site_label_1
_geom_angle_atom_site_label_2
_geom_angle_atom_site_label_3
_geom_angle
_geom_angle_site_symmetry_1
_geom_angle_site_symmetry_3
_geom_angle_publ_flag
Yb2 C1 Yb1 76.6(3) . . ?
Yb2 C1 H11 111(5) . . ?
Yb1 C1 H11 118(6) . . ?
Yb2 C1 H12 129(7) . . ?
Yb1 C1 H12 118(8) . . ?
H11 C1 H12 104(9) . . ?
Yb3 C2 Yb2 80.3(2) . . ?
Yb3 C2 Yb1 73.3(2) . . ?
Yb2 C2 Yb1 73.2(2) . . ?
Yb3 C2 H21 74(4) . . ?
Yb2 C2 H21 141(4) . . ?
Yb1 C2 H21 124(4) . . ?
Yb3 C2 H22 135(5) . . ?
Yb2 C2 H22 114(5) . . ?
Yb1 C2 H22 71(5) . . ?
H21 C2 H22 105(6) . . ?
Yb3 C2 H23 117(4) . . ?
Yb2 C2 H23 67(4) . . ?
Yb1 C2 H23 136(4) . . ?
H21 C2 H23 100(6) . . ?
H22 C2 H23 107(6) . . ?
Yb3 C3 Yb1 76.8(3) . . ?
Yb3 C3 H31 135(5) . . ?
Yb1 C3 H31 68(5) . . ?
Yb3 C3 H32 119(8) . . ?
Yb1 C3 H32 107(9) . . ?
H31 C3 H32 98(9) . . ?
Yb3 C3 H33 98(9) . . ?
Yb1 C3 H33 152(10) . . ?
H31 C3 H33 100(10) . . ?
H32 C3 H33 99(10) . . ?
Yb4 C4 Yb1 84.4(3) . . ?
Yb4 C4 H4A 109.5 . . ?
Yb1 C4 H4A 74.5 . . ?
Yb4 C4 H4B 109.5 . . ?
Yb1 C4 H4B 162.2 . . ?
H4A C4 H4B 109.5 . . ?
Yb4 C4 H4C 109.5 . . ?
Yb1 C4 H4C 54.0 . . ?
H4A C4 H4C 109.5 . . ?
H4B C4 H4C 109.5 . . ?
Yb4 C5 Yb3 79.2(2) . 2_556 ?
Yb4 C5 H51 126(4) . . ?
Yb3 C5 H51 97(4) 2_556 . ?
Yb4 C5 H52 145(5) . . ?
Yb3 C5 H52 82(5) 2_556 . ?
H51 C5 H52 84(6) . . ?
Yb4 C5 H53 87(5) . . ?
Yb3 C5 H53 151(4) 2_556 . ?
H51 C5 H53 112(6) . . ?
H52 C5 H53 97(6) . . ?
Yb4 C6 Yb2 74.4(2) . 2_556 ?
Yb4 C6 Yb3 73.8(2) . 2_556 ?
Yb2 C6 Yb3 77.5(3) 2_556 2_556 ?
Yb4 C6 H61 139(5) . . ?
Yb2 C6 H61 74(5) 2_556 . ?
Yb3 C6 H61 123(5) 2_556 . ?
Yb4 C6 H62 119(5) . . ?
Yb2 C6 H62 125(5) 2_556 . ?
Yb3 C6 H62 60(4) 2_556 . ?
H61 C6 H62 100(6) . . ?
Yb4 C6 H63 79(4) . . ?
Yb2 C6 H63 132(4) 2_556 . ?
Yb3 C6 H63 131(4) 2_556 . ?
H61 C6 H63 104(6) . . ?
H62 C6 H63 103(6) . . ?
Yb4 C7 H7A 109.5 . . ?
Yb4 C7 H7B 109.5 . . ?
H7A C7 H7B 109.5 . . ?
Yb4 C7 H7C 109.5 . . ?
H7A C7 H7C 109.5 . . ?
H7B C7 H7C 109.5 . . ?
O1 C8 C9 106.4(6) . . ?
O1 C8 H8A 110.4 . . ?
C9 C8 H8A 110.4 . . ?
O1 C8 H8B 110.4 . . ?
C9 C8 H8B 110.4 . . ?
H8A C8 H8B 108.6 . . ?
C10 C9 C8 103.8(7) . . ?
C10 C9 H9A 111.0 . . ?
C8 C9 H9A 111.0 . . ?
C10 C9 H9B 111.0 . . ?
C8 C9 H9B 111.0 . . ?
H9A C9 H9B 109.0 . . ?
C11 C10 C9 102.6(7) . . ?
C11 C10 H10A 111.3 . . ?
C9 C10 H10A 111.3 . . ?
C11 C10 H10B 111.3 . . ?
C9 C10 H10B 111.3 . . ?
H10A C10 H10B 109.2 . . ?
O1 C11 C10 104.9(7) . . ?
O1 C11 H11A 110.8 . . ?
C10 C11 H11A 110.8 . . ?
O1 C11 H11B 110.8 . . ?
C10 C11 H11B 110.8 . . ?
H11A C11 H11B 108.9 . . ?
O2 C12 C13 106.6(7) . . ?
O2 C12 H12A 110.4 . . ?
C13 C12 H12A 110.4 . . ?
O2 C12 H12B 110.4 . . ?
C13 C12 H12B 110.4 . . ?
H12A C12 H12B 108.6 . . ?
C12 C13 C14 104.8(7) . . ?
C12 C13 H13A 110.8 . . ?
C14 C13 H13A 110.8 . . ?
C12 C13 H13B 110.8 . . ?
C14 C13 H13B 110.8 . . ?
H13A C13 H13B 108.9 . . ?
C15 C14 C13 103.2(7) . . ?
C15 C14 H14A 111.1 . . ?
C13 C14 H14A 111.1 . . ?
C15 C14 H14B 111.1 . . ?
C13 C14 H14B 111.1 . . ?
H14A C14 H14B 109.1 . . ?
O2 C15 C14 104.0(7) . . ?
O2 C15 H15A 111.0 . . ?
C14 C15 H15A 111.0 . . ?
O2 C15 H15B 111.0 . . ?
C14 C15 H15B 111.0 . . ?
H15A C15 H15B 109.0 . . ?
O3 C16 C17 106.0(8) . . ?
O3 C16 H16A 110.5 . . ?
C17 C16 H16A 110.5 . . ?
O3 C16 H16B 110.5 . . ?
C17 C16 H16B 110.5 . . ?
H16A C16 H16B 108.7 . . ?
C18 C17 C16 101.9(8) . . ?
C18 C17 H17A 111.4 . . ?
C16 C17 H17A 111.4 . . ?
C18 C17 H17B 111.4 . . ?
C16 C17 H17B 111.4 . . ?
H17A C17 H17B 109.2 . . ?
C17 C18 C19 102.7(8) . . ?
C17 C18 H18A 111.2 . . ?
C19 C18 H18A 111.2 . . ?
C17 C18 H18B 111.2 . . ?
C19 C18 H18B 111.2 . . ?
H18A C18 H18B 109.1 . . ?
O3 C19 C18 105.1(7) . . ?
O3 C19 H19A 110.7 . . ?
C18 C19 H19A 110.7 . . ?
O3 C19 H19B 110.7 . . ?
C18 C19 H19B 110.7 . . ?
H19A C19 H19B 108.8 . . ?
C11 O1 C8 109.0(6) . . ?
C11 O1 Yb1 125.5(5) . . ?
C8 O1 Yb1 125.4(4) . . ?
C12 O2 C15 107.4(6) . . ?
C12 O2 Yb2 122.9(5) . . ?
C15 O2 Yb2 127.2(5) . . ?
C19 O3 C16 108.8(6) . . ?
C19 O3 Yb3 128.8(5) . . ?
C16 O3 Yb3 122.1(5) . . ?
Yb4 O4 Yb4 97.27(17) . 2_556 ?
Yb4 O4 Yb3 133.4(2) . . ?
Yb4 O4 Yb3 88.55(15) 2_556 . ?
Yb4 O4 Yb2 135.0(2) . . ?
Yb4 O4 Yb2 87.50(16) 2_556 . ?
Yb3 O4 Yb2 91.32(15) . . ?
Yb4 O4 Yb1 95.36(17) . . ?
Yb4 O4 Yb1 167.3(2) 2_556 . ?
Yb3 O4 Yb1 83.31(14) . . ?
Yb2 O4 Yb1 83.04(14) . . ?
O1 Yb1 O4 176.51(18) . . ?
O1 Yb1 C4 97.4(2) . . ?
O4 Yb1 C4 85.3(2) . . ?
O1 Yb1 C3 95.1(3) . . ?
O4 Yb1 C3 86.8(3) . . ?
C4 Yb1 C3 94.9(3) . . ?
O1 Yb1 C1 89.5(2) . . ?
O4 Yb1 C1 87.8(2) . . ?
C4 Yb1 C1 101.2(3) . . ?
C3 Yb1 C1 162.5(3) . . ?
O1 Yb1 C2 96.7(2) . . ?
O4 Yb1 C2 80.7(2) . . ?
C4 Yb1 C2 165.7(3) . . ?
C3 Yb1 C2 81.5(3) . . ?
C1 Yb1 C2 81.2(3) . . ?
O1 Yb1 Yb3 132.46(13) . . ?
O4 Yb1 Yb3 47.28(11) . . ?
C4 Yb1 Yb3 115.44(19) . . ?
C3 Yb1 Yb3 51.1(2) . . ?
C1 Yb1 Yb3 114.6(2) . . ?
C2 Yb1 Yb3 51.92(18) . . ?
O1 Yb1 Yb2 128.71(15) . . ?
O4 Yb1 Yb2 47.81(11) . . ?
C4 Yb1 Yb2 118.6(2) . . ?
C3 Yb1 Yb2 115.0(2) . . ?
C1 Yb1 Yb2 50.71(19) . . ?
C2 Yb1 Yb2 52.32(19) . . ?
Yb3 Yb1 Yb2 64.206(12) . . ?
O1 Yb1 Yb4 143.84(14) . . ?
O4 Yb1 Yb4 38.76(10) . . ?
C4 Yb1 Yb4 46.53(18) . . ?
C3 Yb1 Yb4 91.8(2) . . ?
C1 Yb1 Yb4 94.4(2) . . ?
C2 Yb1 Yb4 119.46(18) . . ?
Yb3 Yb1 Yb4 77.608(14) . . ?
Yb2 Yb1 Yb4 78.619(14) . . ?
O1 Yb1 H13 113(10) . . ?
O4 Yb1 H13 64(10) . . ?
C4 Yb1 H13 104(10) . . ?
C3 Yb1 H13 143(10) . . ?
C1 Yb1 H13 25(10) . . ?
C2 Yb1 H13 73(10) . . ?
Yb3 Yb1 H13 92(10) . . ?
Yb2 Yb1 H13 28(10) . . ?
Yb4 Yb1 H13 79(10) . . ?
O1 Yb1 H22 78.4(18) . . ?
O4 Yb1 H22 98.8(17) . . ?
C4 Yb1 H22 175.6(18) . . ?
C3 Yb1 H22 86.9(17) . . ?
C1 Yb1 H22 77.4(17) . . ?
C2 Yb1 H22 18.6(17) . . ?
Yb3 Yb1 H22 68.8(18) . . ?
Yb2 Yb1 H22 63.8(17) . . ?
Yb4 Yb1 H22 137.5(17) . . ?
H13 Yb1 H22 77(10) . . ?
O1 Yb1 H31 86.3(18) . . ?
O4 Yb1 H31 96.5(19) . . ?
C4 Yb1 H31 77(2) . . ?
C3 Yb1 H31 20.8(19) . . ?
C1 Yb1 H31 175.4(19) . . ?
C2 Yb1 H31 101(2) . . ?
Yb3 Yb1 H31 70(2) . . ?
Yb2 Yb1 H31 134(2) . . ?
Yb4 Yb1 H31 87.8(19) . . ?
H13 Yb1 H31 160(10) . . ?
H22 Yb1 H31 104(3) . . ?
O4 Yb2 O2 171.94(19) . . ?
O4 Yb2 C7 82.8(2) . 2_556 ?
O2 Yb2 C7 99.8(2) . 2_556 ?
O4 Yb2 C1 90.5(2) . . ?
O2 Yb2 C1 95.2(3) . . ?
C7 Yb2 C1 115.3(3) 2_556 . ?
O4 Yb2 C2 83.2(2) . . ?
O2 Yb2 C2 91.8(2) . . ?
C7 Yb2 C2 156.2(3) 2_556 . ?
C1 Yb2 C2 84.0(3) . . ?
O4 Yb2 C6 79.8(2) . 2_556 ?
O2 Yb2 C6 93.0(2) . 2_556 ?
C7 Yb2 C6 80.2(3) 2_556 2_556 ?
C1 Yb2 C6 160.8(3) . 2_556 ?
C2 Yb2 C6 78.4(3) . 2_556 ?
O4 Yb2 Yb1 49.15(11) . . ?
O2 Yb2 Yb1 131.72(13) . . ?
C7 Yb2 Yb1 125.20(19) 2_556 . ?
C1 Yb2 Yb1 52.7(2) . . ?
C2 Yb2 Yb1 54.5(2) . . ?
C6 Yb2 Yb1 109.6(2) 2_556 . ?
O4 Yb2 Yb4 44.36(11) . 2_556 ?
O2 Yb2 Yb4 132.64(13) . 2_556 ?
C7 Yb2 Yb4 49.97(18) 2_556 2_556 ?
C1 Yb2 Yb4 128.8(2) . 2_556 ?
C2 Yb2 Yb4 107.47(19) . 2_556 ?
C6 Yb2 Yb4 51.75(17) 2_556 2_556 ?
Yb1 Yb2 Yb4 93.184(15) . 2_556 ?
O4 Yb2 Yb3 43.99(11) . . ?
O2 Yb2 Yb3 128.24(15) . . ?
C7 Yb2 Yb3 108.09(18) 2_556 . ?
C1 Yb2 Yb3 110.1(2) . . ?
C2 Yb2 Yb3 49.54(19) . . ?
C6 Yb2 Yb3 51.9(2) 2_556 . ?
Yb1 Yb2 Yb3 57.742(11) . . ?
Yb4 Yb2 Yb3 58.185(11) 2_556 . ?
O4 Yb2 Yb4 21.14(11) . . ?
O2 Yb2 Yb4 166.71(15) . . ?
C7 Yb2 Yb4 73.01(19) 2_556 . ?
C1 Yb2 Yb4 78.5(2) . . ?
C2 Yb2 Yb4 99.1(2) . . ?
C6 Yb2 Yb4 96.62(18) 2_556 . ?
Yb1 Yb2 Yb4 52.624(10) . . ?
Yb4 Yb2 Yb4 50.752(12) 2_556 . ?
Yb3 Yb2 Yb4 65.039(12) . . ?
O4 Yb2 H23 102.9(17) . . ?
O2 Yb2 H23 71.3(17) . . ?
C7 Yb2 H23 152.0(16) 2_556 . ?
C1 Yb2 H23 92.3(16) . . ?
C2 Yb2 H23 21.5(16) . . ?
C6 Yb2 H23 74.0(15) 2_556 . ?
Yb1 Yb2 H23 74.9(17) . . ?
Yb4 Yb2 H23 116.7(16) 2_556 . ?
Yb3 Yb2 H23 63.6(17) . . ?
Yb4 Yb2 H23 120.3(17) . . ?
O4 Yb3 O3 178.50(19) . . ?
O4 Yb3 C3 89.4(3) . . ?
O3 Yb3 C3 89.3(3) . . ?
O4 Yb3 C5 85.1(2) . 2_556 ?
O3 Yb3 C5 94.9(2) . 2_556 ?
C3 Yb3 C5 121.3(3) . 2_556 ?
O4 Yb3 C2 84.3(2) . . ?
O3 Yb3 C2 96.4(2) . . ?
C3 Yb3 C2 84.2(3) . . ?
C5 Yb3 C2 152.2(3) 2_556 . ?
O4 Yb3 C6 79.3(2) . 2_556 ?
O3 Yb3 C6 102.2(2) . 2_556 ?
C3 Yb3 C6 159.7(3) . 2_556 ?
C5 Yb3 C6 74.8(3) 2_556 2_556 ?
C2 Yb3 C6 77.9(3) . 2_556 ?
O4 Yb3 Yb1 49.41(11) . . ?
O3 Yb3 Yb1 130.07(14) . . ?
C3 Yb3 Yb1 52.1(2) . . ?
C5 Yb3 Yb1 130.4(2) 2_556 . ?
C2 Yb3 Yb1 54.81(19) . . ?
C6 Yb3 Yb1 108.60(18) 2_556 . ?
O4 Yb3 Yb4 44.23(11) . 2_556 ?
O3 Yb3 Yb4 136.48(14) . 2_556 ?
C3 Yb3 Yb4 127.8(2) . 2_556 ?
C5 Yb3 Yb4 49.06(18) 2_556 2_556 ?
C2 Yb3 Yb4 107.8(2) . 2_556 ?
C6 Yb3 Yb4 51.32(18) 2_556 2_556 ?
Yb1 Yb3 Yb4 93.212(15) . 2_556 ?
O4 Yb3 Yb2 44.69(11) . . ?
O3 Yb3 Yb2 136.65(15) . . ?
C3 Yb3 Yb2 110.0(2) . . ?
C5 Yb3 Yb2 106.04(18) 2_556 . ?
C2 Yb3 Yb2 50.2(2) . . ?
C6 Yb3 Yb2 50.57(18) 2_556 . ?
Yb1 Yb3 Yb2 58.052(12) . . ?
Yb4 Yb3 Yb2 57.918(11) 2_556 . ?
O4 Yb3 Yb4 22.03(11) . . ?
O3 Yb3 Yb4 156.56(16) . . ?
C3 Yb3 Yb4 76.8(2) . . ?
C5 Yb3 Yb4 77.1(2) 2_556 . ?
C2 Yb3 Yb4 100.80(19) . . ?
C6 Yb3 Yb4 96.96(18) 2_556 . ?
Yb1 Yb3 Yb4 53.286(12) . . ?
Yb4 Yb3 Yb4 51.328(11) 2_556 . ?
Yb2 Yb3 Yb4 66.625(12) . . ?
O4 Yb3 H21 108.0(17) . . ?
O3 Yb3 H21 72.7(17) . . ?
C3 Yb3 H21 83.6(16) . . ?
C5 Yb3 H21 152.6(16) 2_556 . ?
C2 Yb3 H21 23.7(17) . . ?
C6 Yb3 H21 84.0(16) 2_556 . ?
Yb1 Yb3 H21 72.6(16) . . ?
Yb4 Yb3 H21 126.4(17) 2_556 . ?
Yb2 Yb3 H21 71.6(17) . . ?
Yb4 Yb3 H21 123.3(17) . . ?
O4 Yb4 O4 82.73(17) . 2_556 ?
O4 Yb4 C4 94.9(2) . . ?
O4 Yb4 C4 177.5(2) 2_556 . ?
O4 Yb4 C5 100.9(3) . . ?
O4 Yb4 C5 90.0(2) 2_556 . ?
C4 Yb4 C5 91.4(3) . . ?
O4 Yb4 C7 97.3(2) . . ?
O4 Yb4 C7 86.3(2) 2_556 . ?
C4 Yb4 C7 93.1(3) . . ?
C5 Yb4 C7 160.8(3) . . ?
O4 Yb4 C6 166.9(2) . . ?
O4 Yb4 C6 84.1(2) 2_556 . ?
C4 Yb4 C6 98.2(3) . . ?
C5 Yb4 C6 78.8(3) . . ?
C7 Yb4 C6 82.1(3) . . ?
O4 Yb4 Yb2 115.99(12) . 2_556 ?
O4 Yb4 Yb2 48.14(12) 2_556 2_556 ?
C4 Yb4 Yb2 132.8(2) . 2_556 ?
C5 Yb4 Yb2 114.6(2) . 2_556 ?
C7 Yb4 Yb2 50.58(19) . 2_556 ?
C6 Yb4 Yb2 53.9(2) . 2_556 ?
O4 Yb4 Yb3 114.58(12) . 2_556 ?
O4 Yb4 Yb3 47.22(12) 2_556 2_556 ?
C4 Yb4 Yb3 135.0(2) . 2_556 ?
C5 Yb4 Yb3 51.76(19) . 2_556 ?
C7 Yb4 Yb3 114.39(19) . 2_556 ?
C6 Yb4 Yb3 54.9(2) . 2_556 ?
Yb2 Yb4 Yb3 63.896(11) 2_556 2_556 ?
O4 Yb4 Yb4 42.70(12) . 2_556 ?
O4 Yb4 Yb4 40.03(11) 2_556 2_556 ?
C4 Yb4 Yb4 137.64(19) . 2_556 ?
C5 Yb4 Yb4 97.0(2) . 2_556 ?
C7 Yb4 Yb4 92.2(2) . 2_556 ?
C6 Yb4 Yb4 124.2(2) . 2_556 ?
Yb2 Yb4 Yb4 80.096(14) 2_556 2_556 ?
Yb3 Yb4 Yb4 78.778(16) 2_556 2_556 ?
O4 Yb4 Yb1 45.88(12) . . ?
O4 Yb4 Yb1 128.60(11) 2_556 . ?
C4 Yb4 Yb1 49.09(19) . . ?
C5 Yb4 Yb1 98.1(2) . . ?
C7 Yb4 Yb1 98.96(19) . . ?
C6 Yb4 Yb1 147.2(2) . . ?
Yb2 Yb4 Yb1 146.414(15) 2_556 . ?
Yb3 Yb4 Yb1 144.505(14) 2_556 . ?
Yb4 Yb4 Yb1 88.574(16) 2_556 . ?
O4 Yb4 Yb3 24.59(13) . . ?
O4 Yb4 Yb3 85.42(11) 2_556 . ?
C4 Yb4 Yb3 92.09(19) . . ?
C5 Yb4 Yb3 125.5(2) . . ?
C7 Yb4 Yb3 73.03(19) . . ?
C6 Yb4 Yb3 153.58(19) . . ?
Yb2 Yb4 Yb3 101.899(12) 2_556 . ?
Yb3 Yb4 Yb3 128.672(11) 2_556 . ?
Yb4 Yb4 Yb3 49.894(11) 2_556 . ?
Yb1 Yb4 Yb3 49.106(9) . . ?
O4 Yb4 Yb2 23.90(13) . . ?
O4 Yb4 Yb2 84.86(11) 2_556 . ?
C4 Yb4 Yb2 93.4(2) . . ?
C5 Yb4 Yb2 77.1(2) . . ?
C7 Yb4 Yb2 121.17(19) . . ?
C6 Yb4 Yb2 153.4(2) . . ?
Yb2 Yb4 Yb2 129.248(11) 2_556 . ?
Yb3 Yb4 Yb2 100.654(12) 2_556 . ?
Yb4 Yb4 Yb2 49.152(10) 2_556 . ?
Yb1 Yb4 Yb2 48.756(10) . . ?
Yb3 Yb4 Yb2 48.336(8) . . ?
O4 Yb4 H53 84.0(18) . . ?
O4 Yb4 H53 102.4(17) 2_556 . ?
C4 Yb4 H53 78.2(17) . . ?
C5 Yb4 H53 22.5(18) . . ?
C7 Yb4 H53 171.3(17) . . ?
C6 Yb4 H53 98.6(18) . . ?
Yb2 Yb4 H53 136.3(19) 2_556 . ?
Yb3 Yb4 H53 72.5(19) 2_556 . ?
Yb4 Yb4 H53 94.5(17) 2_556 . ?
Yb1 Yb4 H53 75.7(19) . . ?
Yb3 Yb4 H53 107.3(18) . . ?
Yb2 Yb4 H53 60.5(18) . . ?
O4 Yb4 H63 172.3(16) . . ?
O4 Yb4 H63 105.0(16) 2_556 . ?
C4 Yb4 H63 77.4(16) . . ?
C5 Yb4 H63 79.0(15) . . ?
C7 Yb4 H63 83.8(15) . . ?
C6 Yb4 H63 20.8(15) . . ?
Yb2 Yb4 H63 70.5(16) 2_556 . ?
Yb3 Yb4 H63 71.5(15) 2_556 . ?
Yb4 Yb4 H63 145.0(16) 2_556 . ?
Yb1 Yb4 H63 126.4(16) . . ?
Yb3 Yb4 H63 154.0(15) . . ?
Yb2 Yb4 H63 154.2(15) . . ?
H53 Yb4 H63 94(2) . . ?

loop_
_geom_bond_atom_site_label_1
_geom_bond_atom_site_label_2
_geom_bond_distance
_geom_bond_site_symmetry_2
_geom_bond_publ_flag
C1 Yb2 2.575(9) . ?
C1 Yb1 2.645(10) . ?
C1 H11 0.96(2) . ?
C1 H12 0.91(12) . ?
C2 Yb3 2.652(9) . ?
C2 Yb2 2.676(9) . ?
C2 Yb1 2.753(9) . ?
C2 H21 1.08(8) . ?
C2 H22 0.88(8) . ?
C2 H23 0.98(7) . ?
C3 Yb3 2.578(10) . ?
C3 Yb1 2.616(10) . ?
C3 H31 0.93(8) . ?
C3 H32 0.93(14) . ?
C3 H33 0.91(16) . ?
C4 Yb4 2.495(8) . ?
C4 Yb1 2.598(8) . ?
C4 H4A 0.9800 . ?
C4 H4B 0.9800 . ?
C4 H4C 0.9800 . ?
C5 Yb4 2.500(8) . ?
C5 Yb3 2.599(8) 2_556 ?
C5 H51 0.93(7) . ?
C5 H52 0.95(8) . ?
C5 H53 1.01(8) . ?
C6 Yb4 2.643(8) . ?
C6 Yb2 2.718(9) 2_556 ?
C6 Yb3 2.769(10) 2_556 ?
C6 H61 0.97(8) . ?
C6 H62 0.92(8) . ?
C6 H63 0.95(7) . ?
C7 Yb4 2.524(8) . ?
C7 H7A 0.9800 . ?
C7 H7B 0.9800 . ?
C7 H7C 0.9800 . ?
C8 O1 1.449(9) . ?
C8 C9 1.510(11) . ?
C8 H8A 0.9900 . ?
C8 H8B 0.9900 . ?
C9 C10 1.508(12) . ?
C9 H9A 0.9900 . ?
C9 H9B 0.9900 . ?
C10 C11 1.498(12) . ?
C10 H10A 0.9900 . ?
C10 H10B 0.9900 . ?
C11 O1 1.426(9) . ?
C11 H11A 0.9900 . ?
C11 H11B 0.9900 . ?
C12 O2 1.421(9) . ?
C12 C13 1.509(12) . ?
C12 H12A 0.9900 . ?
C12 H12B 0.9900 . ?
C13 C14 1.529(12) . ?
C13 H13A 0.9900 . ?
C13 H13B 0.9900 . ?
C14 C15 1.502(13) . ?
C14 H14A 0.9900 . ?
C14 H14B 0.9900 . ?
C15 O2 1.432(10) . ?
C15 H15A 0.9900 . ?
C15 H15B 0.9900 . ?
C16 O3 1.451(10) . ?
C16 C17 1.508(12) . ?
C16 H16A 0.9900 . ?
C16 H16B 0.9900 . ?
C17 C18 1.495(14) . ?
C17 H17A 0.9900 . ?
C17 H17B 0.9900 . ?
C18 C19 1.510(14) . ?
C18 H18A 0.9900 . ?
C18 H18B 0.9900 . ?
C19 O3 1.444(9) . ?
C19 H19A 0.9900 . ?
C19 H19B 0.9900 . ?
O1 Yb1 2.405(5) . ?
O2 Yb2 2.442(6) . ?
O3 Yb3 2.447(5) . ?
O4 Yb4 2.152(4) . ?
O4 Yb4 2.268(4) 2_556 ?
O4 Yb3 2.386(5) . ?
O4 Yb2 2.416(5) . ?
O4 Yb1 2.467(4) . ?
Yb1 Yb3 3.2263(6) . ?
Yb1 Yb2 3.2372(6) . ?
Yb1 Yb4 3.4213(5) . ?
Yb1 H13 0.54(14) . ?
Yb1 H22 2.61(8) . ?
Yb1 H31 2.43(8) . ?
Yb2 C7 2.547(8) 2_556 ?
Yb2 C6 2.717(9) 2_556 ?
Yb2 Yb4 3.2411(5) 2_556 ?
Yb2 Yb3 3.4350(6) . ?
Yb2 Yb4 4.2207(6) . ?
Yb2 H23 2.47(7) . ?
Yb3 C5 2.599(8) 2_556 ?
Yb3 C6 2.769(10) 2_556 ?
Yb3 Yb4 3.2505(5) 2_556 ?
Yb3 Yb4 4.1686(7) . ?
Yb3 H21 2.57(7) . ?
Yb4 O4 2.268(4) 2_556 ?
Yb4 Yb2 3.2411(5) 2_556 ?
Yb4 Yb3 3.2505(5) 2_556 ?
Yb4 Yb4 3.3180(7) 2_556 ?
Yb4 H53 2.64(8) . ?
Yb4 H63 2.63(7) . ?
